data_4118978
loop_
_publ_author_name
'Takuji Hatakeyama'
'Sigma Hashimoto'
'Tsuyoshi Oba'
'Masaharu Nakamura'

_publ_contact_author_address
;
    Institute for Chemical Research, Kyoto University, Gokasho, Uji, 
    Kyoto 611-0011, Japan. 
;
_publ_contact_author_email ' hatake@scl.kyoto-u.ac.jp'
_publ_contact_author_fax ' +81-774-38-3186 '
_publ_contact_author_name 'Takuji Hatakeyama'
_publ_contact_author_phone ' +81-774-38-3184 '
_publ_section_title
;
 Azaboradibenzo[6]helicene: Carrier Inversion Induced by Helical
 Homochirality
;
_journal_name_full 'Journal of the American Chemical Society'
_journal_page_first 19600
_journal_page_last 19603
_journal_paper_doi 10.1021/ja310372f
_journal_volume 134
_journal_year 2012
_chemical_formula_moiety 'C32 H18 B Br2 N, C3 H7'
_chemical_formula_sum 'C35 H25 B Br2 N'
_chemical_formula_weight 630.19
_chemical_name_systematic
;
 ?
;
_space_group_IT_number 17
_symmetry_cell_setting orthorhombic
_symmetry_Int_Tables_number 17
_symmetry_space_group_name_Hall 'P 2c 2'
_symmetry_space_group_name_H-M 'P 2 2 21'
_atom_sites_solution_hydrogens geom
_atom_sites_solution_primary direct
_atom_sites_solution_secondary difmap
_audit_creation_method SHELXL-97
_cell_angle_alpha 90.00
_cell_angle_beta 90.00
_cell_angle_gamma 90.00
_cell_formula_units_Z 4
_cell_length_a 9.696(3)
_cell_length_b 12.111(4)
_cell_length_c 23.872(7)
_cell_measurement_reflns_used 6709
_cell_measurement_temperature 173.1500
_cell_measurement_theta_max 27.4981
_cell_measurement_theta_min 3.0630
_cell_volume 2803.2(15)
_computing_cell_refinement 'CrystalClear (Rigaku/MSC Inc., 2006)'
_computing_data_collection 'CrystalClear (Rigaku/MSC Inc., 2006)'
_computing_data_reduction 'CrystalClear (Rigaku/MSC Inc., 2006)'
_computing_molecular_graphics 'Yadokari-XG 2009 (Wakita Nemoto et al., 2009)'
_computing_publication_material
;
Yadokari-XG 2009 (Wakita,Nemoto et al., 2009)
;
_computing_structure_refinement 'SHELXL-97 (Sheldrick, 1997)'
_computing_structure_solution
;
?
;
_diffrn_ambient_temperature 173(2)
_diffrn_detector_area_resol_mean 28.5714
_diffrn_measured_fraction_theta_full 0.997
_diffrn_measured_fraction_theta_max 0.997
_diffrn_measurement_device_type 'Rigaku Saturn70'
_diffrn_measurement_method \w
_diffrn_radiation_monochromator 'Graphite Monochromator'
_diffrn_radiation_source 'Rotating Anode'
_diffrn_radiation_type MoK\a
_diffrn_radiation_wavelength 0.71070
_diffrn_reflns_av_R_equivalents 0.0530
_diffrn_reflns_av_sigmaI/netI 0.0603
_diffrn_reflns_limit_h_max 10
_diffrn_reflns_limit_h_min -11
_diffrn_reflns_limit_k_max 14
_diffrn_reflns_limit_k_min -14
_diffrn_reflns_limit_l_max 28
_diffrn_reflns_limit_l_min -28
_diffrn_reflns_number 19893
_diffrn_reflns_theta_full 25.49
_diffrn_reflns_theta_max 25.49
_diffrn_reflns_theta_min 3.06
_diffrn_standards_number 0
_exptl_absorpt_coefficient_mu 2.917
_exptl_absorpt_correction_T_max 0.7207
_exptl_absorpt_correction_T_min 0.5683
_exptl_absorpt_correction_type numerical
_exptl_absorpt_process_details 'Numabs(Rigaku CrystalClear)'
_exptl_crystal_colour Colorless
_exptl_crystal_density_diffrn 1.493
_exptl_crystal_description Block
_exptl_crystal_F_000 1268
_exptl_crystal_size_max 0.10
_exptl_crystal_size_mid 0.10
_exptl_crystal_size_min 0.05
_refine_diff_density_max 0.459
_refine_diff_density_min -0.516
_refine_diff_density_rms 0.080
_refine_ls_abs_structure_details 'Flack H D (1983), Acta Cryst. A39, 876-881'
_refine_ls_abs_structure_Flack -0.033(14)
_refine_ls_extinction_method none
_refine_ls_goodness_of_fit_ref 1.073
_refine_ls_hydrogen_treatment constr
_refine_ls_matrix_type full
_refine_ls_number_parameters 354
_refine_ls_number_reflns 5227
_refine_ls_number_restraints 0
_refine_ls_restrained_S_all 1.073
_refine_ls_R_factor_all 0.0650
_refine_ls_R_factor_gt 0.0510
_refine_ls_shift/su_max 0.000
_refine_ls_shift/su_mean 0.000
_refine_ls_structure_factor_coef Fsqd
_refine_ls_weighting_details 'calc w=1/[\s^2^(Fo^2^)+(0.0609P)^2^+0.0000P] where P=(Fo^2^+2Fc^2^)/3'
_refine_ls_weighting_scheme calc
_refine_ls_wR_factor_gt 0.1180
_refine_ls_wR_factor_ref 0.1278
_reflns_number_gt 4186
_reflns_number_total 5227
_reflns_threshold_expression >2sigma(I)
_cod_data_source_file ja310372f_si_004.cif
_cod_data_source_block P-BN[6]heliceneBr2
_cod_original_cell_volume 2803.3(15)
_cod_database_code 4118978

loop_
_symmetry_equiv_pos_as_xyz
'x, y, z'
'-x, -y, z+1/2'
'x, -y, -z'
'-x, y, -z+1/2'

loop_
_atom_site_label
_atom_site_type_symbol
_atom_site_fract_x
_atom_site_fract_y
_atom_site_fract_z
_atom_site_U_iso_or_equiv
_atom_site_adp_type
_atom_site_occupancy
_atom_site_symmetry_multiplicity
_atom_site_calc_flag
_atom_site_refinement_flags
_atom_site_disorder_assembly
_atom_site_disorder_group
C1 C -0.2635(5) 0.4901(4) 0.0588(2) 0.0390(13) Uani 1 1 d . . .
C2 C 0.0244(5) 0.5427(4) 0.0462(2) 0.0333(11) Uani 1 1 d . . .
C3 C -0.1779(6) 0.4952(4) 0.1068(2) 0.0407(13) Uani 1 1 d . . .
C4 C -0.0342(5) 0.5323(4) 0.0996(2) 0.0359(12) Uani 1 1 d . . .
C5 C -0.4039(6) 0.4618(4) 0.0677(2) 0.0460(14) Uani 1 1 d . . .
H5 H -0.4645 0.4585 0.0365 0.055 Uiso 1 1 calc R . .
C6 C 0.1509(5) 0.6037(4) 0.0385(2) 0.0327(11) Uani 1 1 d . . .
C7 C 0.1928(5) 0.6447(4) -0.0139(2) 0.0357(11) Uani 1 1 d . . .
H7 H 0.1385 0.6297 -0.0462 0.043 Uiso 1 1 calc R . .
C8 C 0.3111(5) 0.7063(4) -0.0191(2) 0.0436(13) Uani 1 1 d . . .
H8 H 0.3357 0.7345 -0.0549 0.052 Uiso 1 1 calc R . .
C9 C 0.3959(6) 0.7286(5) 0.0266(3) 0.0500(15) Uani 1 1 d . . .
H9 H 0.4792 0.7688 0.0220 0.060 Uiso 1 1 calc R . .
C10 C 0.3569(5) 0.6912(4) 0.0787(3) 0.0470(14) Uani 1 1 d . . .
H10 H 0.4148 0.7053 0.1100 0.056 Uiso 1 1 calc R . .
C11 C 0.2321(5) 0.6321(4) 0.0867(2) 0.0371(12) Uani 1 1 d . . .
C12 C 0.1797(6) 0.6046(4) 0.1407(2) 0.0440(14) Uani 1 1 d . . .
C13 C 0.0493(6) 0.5624(5) 0.1465(2) 0.0447(14) Uani 1 1 d . . .
H13 H 0.0129 0.5528 0.1831 0.054 Uiso 1 1 calc R . .
C14 C -0.2307(7) 0.4713(5) 0.1599(3) 0.0552(16) Uani 1 1 d . . .
H14 H -0.1715 0.4742 0.1916 0.066 Uiso 1 1 calc R . .
C15 C -0.3668(7) 0.4438(5) 0.1668(3) 0.0602(17) Uani 1 1 d . . .
H15 H -0.4015 0.4278 0.2032 0.072 Uiso 1 1 calc R . .
C16 C -0.4545(7) 0.4392(5) 0.1204(3) 0.0558(17) Uani 1 1 d . . .
H16 H -0.5489 0.4204 0.1252 0.067 Uiso 1 1 calc R . .
C17 C 0.4221(5) 0.9942(4) 0.0589(2) 0.0378(12) Uani 1 1 d . . .
C18 C 0.1351(5) 0.9437(4) 0.0427(2) 0.0340(11) Uani 1 1 d . . .
C19 C 0.3358(5) 0.9729(4) 0.1061(2) 0.0381(12) Uani 1 1 d . . .
C20 C 0.1927(5) 0.9382(4) 0.0961(2) 0.0355(12) Uani 1 1 d . . .
C21 C 0.5614(6) 1.0235(5) 0.0694(2) 0.0454(14) Uani 1 1 d . . .
H21 H 0.6199 1.0411 0.0387 0.055 Uiso 1 1 calc R . .
C22 C 0.0115(5) 0.8849(4) 0.0295(2) 0.0344(12) Uani 1 1 d . . .
C23 C -0.0272(5) 0.8599(4) -0.0263(2) 0.0365(12) Uani 1 1 d . . .
H23 H 0.0286 0.8855 -0.0564 0.044 Uiso 1 1 calc R . .
C24 C -0.1438(6) 0.7992(4) -0.0380(2) 0.0426(13) Uani 1 1 d . . .
H24 H -0.1659 0.7817 -0.0758 0.051 Uiso 1 1 calc R . .
C25 C -0.2299(6) 0.7633(4) 0.0052(3) 0.0473(15) Uani 1 1 d . . .
H25 H -0.3122 0.7241 -0.0031 0.057 Uiso 1 1 calc R . .
C26 C -0.1940(5) 0.7855(4) 0.0604(3) 0.0450(14) Uani 1 1 d . . .
H26 H -0.2529 0.7610 0.0898 0.054 Uiso 1 1 calc R . .
C27 C -0.0724(5) 0.8434(4) 0.0740(2) 0.0377(13) Uani 1 1 d . . .
C28 C -0.0215(6) 0.8553(4) 0.1292(2) 0.0423(13) Uani 1 1 d . . .
C29 C 0.1074(6) 0.8947(4) 0.1396(2) 0.0419(13) Uani 1 1 d . . .
H29 H 0.1417 0.8931 0.1769 0.050 Uiso 1 1 calc R . .
C30 C 0.3918(6) 0.9772(6) 0.1606(2) 0.0590(18) Uani 1 1 d . . .
H30 H 0.3349 0.9617 0.1920 0.071 Uiso 1 1 calc R . .
C31 C 0.5301(6) 1.0041(6) 0.1687(3) 0.0617(18) Uani 1 1 d . . .
H31 H 0.5673 1.0070 0.2055 0.074 Uiso 1 1 calc R . .
C32 C 0.6135(6) 1.0268(5) 0.1227(3) 0.0546(16) Uani 1 1 d . . .
H32 H 0.7078 1.0448 0.1284 0.065 Uiso 1 1 calc R . .
Br1 Br 0.28469(6) 0.63248(6) 0.20557(3) 0.0608(2) Uani 1 1 d . . .
Br2 Br -0.13144(6) 0.80819(5) 0.19047(3) 0.0580(2) Uani 1 1 d . . .
N1 N -0.0503(6) 0.5000 0.0000 0.0354(14) Uani 1 2 d S . .
N2 N 0.2084(6) 1.0000 0.0000 0.0335(13) Uani 1 2 d S . .
B1 B -0.1997(9) 0.5000 0.0000 0.0370(19) Uani 1 2 d S . .
B2 B 0.3584(10) 1.0000 0.0000 0.0366(19) Uani 1 2 d S . .
C33 C 0.242(2) 0.2625(18) 0.1978(11) 0.176(8) Uiso 0.72 1 d P A 1
H33 H 0.2457 0.3407 0.1874 0.264 Uiso 0.72 1 calc PR A 1
H34 H 0.3036 0.2201 0.1736 0.264 Uiso 0.72 1 calc PR A 1
H35 H 0.2701 0.2538 0.2369 0.264 Uiso 0.72 1 calc PR A 1
C34 C 0.104(4) 0.223(3) 0.1912(16) 0.271(17) Uiso 0.72 1 d P A 1
H36 H 0.0678 0.2689 0.1602 0.325 Uiso 0.72 1 calc PR A 1
H37 H 0.1171 0.1486 0.1750 0.325 Uiso 0.72 1 calc PR A 1
C35 C -0.001(7) 0.211(3) 0.2239(18) 0.35(3) Uiso 0.72 1 d P A 1
H38 H -0.0670 0.2698 0.2131 0.423 Uiso 0.72 1 calc PR A 1
H39 H -0.0442 0.1404 0.2129 0.423 Uiso 0.72 1 calc PR A 1
C36 C 0.187(5) 0.260(3) 0.1683(15) 0.100(11) Uiso 0.28 1 d P B 2
H40 H 0.1631 0.2008 0.1419 0.150 Uiso 0.28 1 calc PR B 2
H41 H 0.2800 0.2871 0.1599 0.150 Uiso 0.28 1 calc PR B 2
H42 H 0.1207 0.3205 0.1646 0.150 Uiso 0.28 1 calc PR B 2
C37 C 0.182(5) 0.207(3) 0.2392(18) 0.120(12) Uiso 0.28 1 d P B 2
H43 H 0.2692 0.1676 0.2482 0.144 Uiso 0.28 1 calc PR B 2
H44 H 0.1692 0.2673 0.2664 0.144 Uiso 0.28 1 calc PR B 2
C38 C 0.074(5) 0.136(4) 0.241(3) 0.17(2) Uiso 0.28 1 d P B 2
H45 H 0.1124 0.0718 0.2614 0.208 Uiso 0.28 1 calc PR B 2
H46 H 0.0672 0.1107 0.2014 0.208 Uiso 0.28 1 calc PR B 2

loop_
_atom_site_aniso_label
_atom_site_aniso_U_11
_atom_site_aniso_U_22
_atom_site_aniso_U_33
_atom_site_aniso_U_23
_atom_site_aniso_U_13
_atom_site_aniso_U_12
C1 0.037(3) 0.039(3) 0.040(3) -0.005(2) 0.004(2) -0.004(2)
C2 0.030(3) 0.028(2) 0.042(3) 0.003(2) 0.001(2) 0.002(2)
C3 0.045(3) 0.038(3) 0.039(3) -0.005(3) 0.005(2) -0.003(2)
C4 0.032(3) 0.038(3) 0.038(3) 0.000(2) -0.002(2) 0.000(2)
C5 0.046(4) 0.044(3) 0.047(3) -0.009(3) 0.004(3) -0.003(3)
C6 0.030(3) 0.031(3) 0.037(3) -0.003(2) 0.003(2) -0.002(2)
C7 0.035(3) 0.035(3) 0.038(3) -0.004(2) 0.005(2) -0.001(2)
C8 0.040(3) 0.037(3) 0.054(3) -0.010(3) 0.010(3) -0.004(2)
C9 0.037(3) 0.046(3) 0.067(4) -0.017(3) 0.004(3) -0.008(3)
C10 0.030(3) 0.047(3) 0.064(4) -0.020(3) -0.009(3) 0.011(3)
C11 0.036(3) 0.027(3) 0.049(3) -0.004(2) -0.003(2) 0.006(2)
C12 0.044(3) 0.038(3) 0.050(3) -0.012(3) -0.001(3) 0.007(3)
C13 0.053(4) 0.049(3) 0.032(3) 0.002(3) -0.007(3) 0.006(3)
C14 0.053(4) 0.063(4) 0.049(4) 0.003(3) 0.013(3) -0.009(3)
C15 0.055(4) 0.072(4) 0.054(4) -0.003(3) 0.015(3) -0.009(4)
C16 0.045(4) 0.056(4) 0.066(4) -0.007(3) 0.021(3) -0.015(3)
C17 0.036(3) 0.036(3) 0.042(3) 0.008(2) -0.001(2) 0.004(2)
C18 0.028(2) 0.036(3) 0.038(3) 0.003(2) 0.007(2) 0.001(2)
C19 0.032(3) 0.045(3) 0.037(3) 0.002(2) -0.003(2) 0.002(2)
C20 0.044(3) 0.031(3) 0.032(3) 0.005(2) -0.003(2) 0.002(2)
C21 0.036(3) 0.057(4) 0.044(3) 0.011(3) -0.004(3) -0.012(3)
C22 0.030(3) 0.029(3) 0.044(3) 0.002(2) 0.003(2) 0.000(2)
C23 0.034(3) 0.028(2) 0.047(3) 0.004(2) -0.003(2) 0.001(2)
C24 0.045(3) 0.033(3) 0.049(3) 0.001(3) -0.007(3) 0.000(3)
C25 0.031(3) 0.033(3) 0.077(4) -0.009(3) 0.004(3) 0.004(2)
C26 0.030(3) 0.041(3) 0.064(4) 0.000(3) 0.013(3) -0.003(2)
C27 0.027(3) 0.030(3) 0.055(3) 0.005(2) 0.006(2) 0.001(2)
C28 0.038(3) 0.042(3) 0.047(3) 0.004(3) 0.004(3) 0.003(3)
C29 0.042(3) 0.040(3) 0.044(3) 0.002(3) 0.007(2) 0.003(2)
C30 0.048(4) 0.092(5) 0.037(3) 0.009(3) 0.001(3) -0.006(3)
C31 0.048(4) 0.095(5) 0.042(4) 0.002(3) -0.013(3) -0.007(4)
C32 0.039(3) 0.073(4) 0.052(4) -0.002(3) -0.015(3) -0.007(3)
Br1 0.0548(4) 0.0772(4) 0.0503(4) -0.0187(3) -0.0130(3) 0.0080(3)
Br2 0.0492(4) 0.0681(4) 0.0565(4) 0.0121(3) 0.0153(3) -0.0042(3)
N1 0.031(3) 0.032(3) 0.043(4) 0.001(3) 0.000 0.000
N2 0.028(3) 0.035(3) 0.037(3) 0.005(3) 0.000 0.000
B1 0.034(5) 0.033(4) 0.044(5) -0.003(4) 0.000 0.000
B2 0.041(5) 0.031(4) 0.038(5) 0.005(4) 0.000 0.000

loop_
_atom_type_symbol
_atom_type_description
_atom_type_scat_dispersion_real
_atom_type_scat_dispersion_imag
_atom_type_scat_source
C C 0.0033 0.0016 'International Tables Vol C Tables 4.2.6.8 and 6.1.1.4'
H H 0.0000 0.0000 'International Tables Vol C Tables 4.2.6.8 and 6.1.1.4'
B B 0.0013 0.0007 'International Tables Vol C Tables 4.2.6.8 and 6.1.1.4'
N N 0.0061 0.0033 'International Tables Vol C Tables 4.2.6.8 and 6.1.1.4'
Br Br -0.2901 2.4595 'International Tables Vol C Tables 4.2.6.8 and 6.1.1.4'

loop_
_geom_angle_atom_site_label_1
_geom_angle_atom_site_label_2
_geom_angle_atom_site_label_3
_geom_angle
_geom_angle_site_symmetry_1
_geom_angle_site_symmetry_3
C3 C1 C5 116.9(5) . .
C3 C1 B1 119.9(5) . .
C5 C1 B1 122.8(5) . .
C4 C2 N1 117.9(4) . .
C4 C2 C6 120.4(5) . .
N1 C2 C6 121.5(5) . .
C14 C3 C1 120.6(5) . .
C14 C3 C4 121.0(5) . .
C1 C3 C4 118.3(5) . .
C2 C4 C13 117.4(5) . .
C2 C4 C3 121.1(5) . .
C13 C4 C3 121.5(5) . .
C16 C5 C1 121.8(6) . .
C16 C5 H5 119.1 . .
C1 C5 H5 119.1 . .
C7 C6 C11 118.0(4) . .
C7 C6 C2 122.6(5) . .
C11 C6 C2 119.2(5) . .
C8 C7 C6 120.9(5) . .
C8 C7 H7 119.5 . .
C6 C7 H7 119.5 . .
C7 C8 C9 121.8(5) . .
C7 C8 H8 119.1 . .
C9 C8 H8 119.1 . .
C10 C9 C8 118.8(5) . .
C10 C9 H9 120.6 . .
C8 C9 H9 120.6 . .
C9 C10 C11 121.5(5) . .
C9 C10 H10 119.3 . .
C11 C10 H10 119.3 . .
C10 C11 C12 122.9(5) . .
C10 C11 C6 118.8(5) . .
C12 C11 C6 118.2(5) . .
C13 C12 C11 120.4(5) . .
C13 C12 Br1 118.9(4) . .
C11 C12 Br1 120.6(4) . .
C12 C13 C4 122.6(5) . .
C12 C13 H13 118.7 . .
C4 C13 H13 118.7 . .
C15 C14 C3 120.8(6) . .
C15 C14 H14 119.6 . .
C3 C14 H14 119.6 . .
C14 C15 C16 120.0(6) . .
C14 C15 H15 120.0 . .
C16 C15 H15 120.0 . .
C5 C16 C15 119.9(6) . .
C5 C16 H16 120.0 . .
C15 C16 H16 120.0 . .
C21 C17 C19 117.7(5) . .
C21 C17 B2 122.1(5) . .
C19 C17 B2 119.7(5) . .
C20 C18 N2 118.7(4) . .
C20 C18 C22 120.9(4) . .
N2 C18 C22 120.1(4) . .
C30 C19 C17 119.7(5) . .
C30 C19 C20 121.7(5) . .
C17 C19 C20 118.5(5) . .
C18 C20 C29 116.8(5) . .
C18 C20 C19 120.9(5) . .
C29 C20 C19 122.2(5) . .
C32 C21 C17 121.4(5) . .
C32 C21 H21 119.3 . .
C17 C21 H21 119.3 . .
C23 C22 C18 122.4(4) . .
C23 C22 C27 118.2(4) . .
C18 C22 C27 119.3(5) . .
C24 C23 C22 121.5(5) . .
C24 C23 H23 119.2 . .
C22 C23 H23 119.2 . .
C23 C24 C25 120.4(5) . .
C23 C24 H24 119.8 . .
C25 C24 H24 119.8 . .
C26 C25 C24 119.5(5) . .
C26 C25 H25 120.3 . .
C24 C25 H25 120.3 . .
C25 C26 C27 121.5(5) . .
C25 C26 H26 119.2 . .
C27 C26 H26 119.2 . .
C26 C27 C28 123.8(5) . .
C26 C27 C22 118.7(5) . .
C28 C27 C22 117.2(5) . .
C29 C28 C27 121.7(5) . .
C29 C28 Br2 118.7(4) . .
C27 C28 Br2 119.4(4) . .
C28 C29 C20 121.9(5) . .
C28 C29 H29 119.1 . .
C20 C29 H29 119.0 . .
C31 C30 C19 120.5(6) . .
C31 C30 H30 119.8 . .
C19 C30 H30 119.8 . .
C32 C31 C30 119.8(6) . .
C32 C31 H31 120.1 . .
C30 C31 H31 120.1 . .
C21 C32 C31 120.9(5) . .
C21 C32 H32 119.6 . .
C31 C32 H32 119.6 . .
C2 N1 C2 118.5(6) 3_565 .
C2 N1 B1 120.7(3) 3_565 .
C2 N1 B1 120.7(3) . .
C18 N2 C18 119.8(6) . 3_575
C18 N2 B2 120.1(3) . .
C18 N2 B2 120.1(3) 3_575 .
N1 B1 C1 113.7(4) . .
N1 B1 C1 113.7(4) . 3_565
C1 B1 C1 132.5(7) . 3_565
N2 B2 C17 113.7(4) . 3_575
N2 B2 C17 113.7(4) . .
C17 B2 C17 132.7(7) 3_575 .
C35 C34 C33 135(4) . .
C35 C34 H36 103.4 . .
C33 C34 H36 103.4 . .
C35 C34 H37 103.4 . .
C33 C34 H37 103.4 . .
H36 C34 H37 105.2 . .
C35 C35 C34 126(7) 4 .
C35 C35 H38 105.8 4 .
C34 C35 H38 105.8 . .
C35 C35 H39 105.8 4 .
C34 C35 H39 105.8 . .
H38 C35 H39 106.2 . .
C37 C36 H40 109.5 . .
C37 C36 H41 109.5 . .
H40 C36 H41 109.5 . .
C37 C36 H42 109.5 . .
H40 C36 H42 109.5 . .
H41 C36 H42 109.5 . .
C38 C37 C36 106(4) . .
C38 C37 H43 110.6 . .
C36 C37 H43 110.6 . .
C38 C37 H44 110.6 . .
C36 C37 H44 110.6 . .
H43 C37 H44 108.7 . .
C37 C38 C38 139(4) . 4
C37 C38 H45 102.5 . .
C38 C38 H45 102.5 4 .
C37 C38 H46 102.5 . .
C38 C38 H46 102.5 4 .
H45 C38 H46 104.9 . .

loop_
_geom_bond_atom_site_label_1
_geom_bond_atom_site_label_2
_geom_bond_distance
_geom_bond_site_symmetry_2
C1 C3 1.415(7) .
C1 C5 1.419(7) .
C1 B1 1.540(6) .
C2 C4 1.401(7) .
C2 N1 1.417(6) .
C2 C6 1.443(7) .
C3 C14 1.398(8) .
C3 C4 1.474(7) .
C4 C13 1.428(7) .
C5 C16 1.378(8) .
C5 H5 0.9500 .
C6 C7 1.408(7) .
C6 C11 1.435(7) .
C7 C8 1.374(7) .
C7 H7 0.9500 .
C8 C9 1.394(8) .
C8 H8 0.9500 .
C9 C10 1.375(8) .
C9 H9 0.9500 .
C10 C11 1.420(7) .
C10 H10 0.9500 .
C11 C12 1.426(7) .
C12 C13 1.371(8) .
C12 Br1 1.883(6) .
C13 H13 0.9500 .
C14 C15 1.371(8) .
C14 H14 0.9500 .
C15 C16 1.398(9) .
C15 H15 0.9500 .
C16 H16 0.9500 .
C17 C21 1.419(7) .
C17 C19 1.427(7) .
C17 B2 1.538(6) .
C18 C20 1.394(7) .
C18 N2 1.417(6) .
C18 C22 1.428(7) .
C19 C30 1.410(8) .
C19 C20 1.469(7) .
C20 C29 1.428(7) .
C21 C32 1.371(8) .
C21 H21 0.9500 .
C22 C23 1.417(7) .
C22 C27 1.430(7) .
C23 C24 1.377(7) .
C23 H23 0.9500 .
C24 C25 1.397(7) .
C24 H24 0.9500 .
C25 C26 1.390(8) .
C25 H25 0.9500 .
C26 C27 1.410(7) .
C26 H26 0.9500 .
C27 C28 1.414(8) .
C28 C29 1.361(8) .
C28 Br2 1.898(5) .
C29 H29 0.9500 .
C30 C31 1.394(8) .
C30 H30 0.9500 .
C31 C32 1.390(9) .
C31 H31 0.9500 .
C32 H32 0.9500 .
N1 C2 1.417(6) 3_565
N1 B1 1.448(10) .
N2 C18 1.417(6) 3_575
N2 B2 1.454(11) .
B1 C1 1.540(6) 3_565
B2 C17 1.538(6) 3_575
C33 C34 1.42(3) .
C33 H33 0.9800 .
C33 H34 0.9800 .
C33 H35 0.9800 .
C34 C35 1.29(6) .
C34 H36 0.9900 .
C34 H37 0.9900 .
C35 C35 1.25(9) 4
C35 H38 0.9900 .
C35 H39 0.9900 .
C36 C37 1.81(5) .
C36 H40 0.9800 .
C36 H41 0.9800 .
C36 H42 0.9800 .
C37 C38 1.36(5) .
C37 H43 0.9900 .
C37 H44 0.9900 .
C38 C38 1.50(10) 4
C38 H45 0.9900 .
C38 H46 0.9900 .

loop_
_geom_torsion_atom_site_label_1
_geom_torsion_atom_site_label_2
_geom_torsion_atom_site_label_3
_geom_torsion_atom_site_label_4
_geom_torsion
_geom_torsion_site_symmetry_1
_geom_torsion_site_symmetry_4
C5 C1 C3 C14 1.1(8) . .
B1 C1 C3 C14 -171.1(5) . .
C5 C1 C3 C4 -175.6(5) . .
B1 C1 C3 C4 12.2(7) . .
N1 C2 C4 C13 172.1(4) . .
C6 C2 C4 C13 -13.3(7) . .
N1 C2 C4 C3 -9.9(7) . .
C6 C2 C4 C3 164.7(5) . .
C14 C3 C4 C2 171.7(5) . .
C1 C3 C4 C2 -11.6(7) . .
C14 C3 C4 C13 -10.3(8) . .
C1 C3 C4 C13 166.3(5) . .
C3 C1 C5 C16 -0.7(8) . .
B1 C1 C5 C16 171.3(5) . .
C4 C2 C6 C7 -160.6(5) . .
N1 C2 C6 C7 13.8(7) . .
C4 C2 C6 C11 13.9(7) . .
N1 C2 C6 C11 -171.7(4) . .
C11 C6 C7 C8 2.7(7) . .
C2 C6 C7 C8 177.3(4) . .
C6 C7 C8 C9 1.5(8) . .
C7 C8 C9 C10 -2.5(8) . .
C8 C9 C10 C11 -0.8(8) . .
C9 C10 C11 C12 -171.7(5) . .
C9 C10 C11 C6 4.9(7) . .
C7 C6 C11 C10 -5.8(7) . .
C2 C6 C11 C10 179.4(4) . .
C7 C6 C11 C12 171.0(4) . .
C2 C6 C11 C12 -3.8(7) . .
C10 C11 C12 C13 170.1(5) . .
C6 C11 C12 C13 -6.6(8) . .
C10 C11 C12 Br1 -6.6(7) . .
C6 C11 C12 Br1 176.7(3) . .
C11 C12 C13 C4 7.2(8) . .
Br1 C12 C13 C4 -176.0(4) . .
C2 C4 C13 C12 2.8(8) . .
C3 C4 C13 C12 -175.2(5) . .
C1 C3 C14 C15 -0.8(10) . .
C4 C3 C14 C15 175.7(5) . .
C3 C14 C15 C16 0.1(10) . .
C1 C5 C16 C15 0.0(9) . .
C14 C15 C16 C5 0.3(10) . .
C21 C17 C19 C30 -2.4(8) . .
B2 C17 C19 C30 -174.4(5) . .
C21 C17 C19 C20 -177.6(5) . .
B2 C17 C19 C20 10.3(7) . .
N2 C18 C20 C29 171.4(4) . .
C22 C18 C20 C29 -14.6(7) . .
N2 C18 C20 C19 -10.4(7) . .
C22 C18 C20 C19 163.6(5) . .
C30 C19 C20 C18 174.3(5) . .
C17 C19 C20 C18 -10.6(7) . .
C30 C19 C20 C29 -7.6(8) . .
C17 C19 C20 C29 167.5(5) . .
C19 C17 C21 C32 2.6(8) . .
B2 C17 C21 C32 174.4(5) . .
C20 C18 C22 C23 -160.1(5) . .
N2 C18 C22 C23 13.9(7) . .
C20 C18 C22 C27 15.8(7) . .
N2 C18 C22 C27 -170.3(4) . .
C18 C22 C23 C24 177.3(4) . .
C27 C22 C23 C24 1.4(7) . .
C22 C23 C24 C25 1.9(7) . .
C23 C24 C25 C26 -2.6(8) . .
C24 C25 C26 C27 -0.1(8) . .
C25 C26 C27 C28 -171.2(5) . .
C25 C26 C27 C22 3.3(7) . .
C23 C22 C27 C26 -3.9(7) . .
C18 C22 C27 C26 -179.9(4) . .
C23 C22 C27 C28 171.0(5) . .
C18 C22 C27 C28 -5.0(7) . .
C26 C27 C28 C29 168.3(5) . .
C22 C27 C28 C29 -6.3(7) . .
C26 C27 C28 Br2 -8.3(7) . .
C22 C27 C28 Br2 177.1(4) . .
C27 C28 C29 C20 7.5(8) . .
Br2 C28 C29 C20 -175.9(4) . .
C18 C20 C29 C28 3.0(8) . .
C19 C20 C29 C28 -175.1(5) . .
C17 C19 C30 C31 1.1(10) . .
C20 C19 C30 C31 176.2(6) . .
C19 C30 C31 C32 0.0(11) . .
C17 C21 C32 C31 -1.6(10) . .
C30 C31 C32 C21 0.2(11) . .
C4 C2 N1 C2 -148.1(5) . 3_565
C6 C2 N1 C2 37.3(3) . 3_565
C4 C2 N1 B1 31.9(5) . .
C6 C2 N1 B1 -142.7(3) . .
C20 C18 N2 C18 -147.6(5) . 3_575
C22 C18 N2 C18 38.3(4) . 3_575
C20 C18 N2 B2 32.4(5) . .
C22 C18 N2 B2 -141.7(4) . .
C2 N1 B1 C1 150.0(3) 3_565 .
C2 N1 B1 C1 -30.0(3) . .
C2 N1 B1 C1 -30.0(3) 3_565 3_565
C2 N1 B1 C1 150.0(3) . 3_565
C3 C1 B1 N1 7.5(5) . .
C5 C1 B1 N1 -164.3(4) . .
C3 C1 B1 C1 -172.5(5) . 3_565
C5 C1 B1 C1 15.7(4) . 3_565
C18 N2 B2 C17 149.0(3) . 3_575
C18 N2 B2 C17 -31.0(3) 3_575 3_575
C18 N2 B2 C17 -31.0(3) . .
C18 N2 B2 C17 149.0(3) 3_575 .
C21 C17 B2 N2 -162.3(4) . .
C19 C17 B2 N2 9.4(5) . .
C21 C17 B2 C17 17.7(4) . 3_575
C19 C17 B2 C17 -170.6(5) . 3_575
C33 C34 C35 C35 -17(7) . 4
C36 C37 C38 C38 -99(11) . 4
